data_4022103
loop_
_publ_author_name
'Manab Chakravarty'
'K. C. Kumara Swamy'

_publ_section_title
;
 Palladium-Catalyzed Coupling of Allenylphosphonates, Phenylallenes,
 and Allenyl Esters: Remarkable Salt Effect and Routes to Novel
 Benzofurans and Isocoumarins
;
_journal_name_full 'Journal of Organic Chemistry'
_journal_page_first 9128
_journal_page_last 9138
_journal_paper_doi 10.1021/jo061525y
_journal_volume 71
_journal_year 2006
_chemical_formula_sum 'C15 H19 O3 P'
_chemical_formula_weight 278.27
_chemical_name_systematic
; 
 ? 
;
_space_group_IT_number 15
_symmetry_cell_setting monoclinic
_symmetry_space_group_name_Hall '-C 2yc'
_symmetry_space_group_name_H-M 'C 1 2/c 1'
_atom_sites_solution_hydrogens geom
_atom_sites_solution_primary direct
_atom_sites_solution_secondary difmap
_audit_creation_method SHELXL-97
_cell_angle_alpha 90.00
_cell_angle_beta 118.876(2)
_cell_angle_gamma 90.00
_cell_formula_units_Z 8
_cell_length_a 26.850(3)
_cell_length_b 6.2772(8)
_cell_length_c 20.267(3)
_cell_measurement_reflns_used 6386
_cell_measurement_temperature 273(2)
_cell_measurement_theta_max 28.08
_cell_measurement_theta_min 2.30
_cell_volume 2991.1(6)
_computing_cell_refinement 'Bruker SMART'
_computing_data_collection 'Bruker SMART'
_computing_data_reduction 'Bruker SAINT'
_computing_molecular_graphics 'Bruker SHELXTL'
_computing_publication_material 'Bruker SHELXTL'
_computing_structure_refinement 'SHELXL-97 (Sheldrick, 1997)'
_computing_structure_solution 'SHELXS-97 (Sheldrick, 1990)'
_diffrn_ambient_temperature 273(2)
_diffrn_measured_fraction_theta_full 0.999
_diffrn_measured_fraction_theta_max 0.999
_diffrn_measurement_device_type 'CCD area detector'
_diffrn_measurement_method 'phi and omega scans'
_diffrn_radiation_monochromator graphite
_diffrn_radiation_source 'fine-focus sealed tube'
_diffrn_radiation_type MoK\a
_diffrn_radiation_wavelength 0.71073
_diffrn_reflns_av_R_equivalents 0.0283
_diffrn_reflns_av_sigmaI/netI 0.0207
_diffrn_reflns_limit_h_max 31
_diffrn_reflns_limit_h_min -31
_diffrn_reflns_limit_k_max 7
_diffrn_reflns_limit_k_min -7
_diffrn_reflns_limit_l_max 24
_diffrn_reflns_limit_l_min -24
_diffrn_reflns_number 13540
_diffrn_reflns_theta_full 25.00
_diffrn_reflns_theta_max 25.00
_diffrn_reflns_theta_min 1.73
_exptl_absorpt_coefficient_mu 0.185
_exptl_absorpt_correction_T_max 0.9639
_exptl_absorpt_correction_T_min 0.9466
_exptl_absorpt_correction_type 'empirical sadabs'
_exptl_crystal_colour colorless
_exptl_crystal_density_diffrn 1.236
_exptl_crystal_density_method 'not measured'
_exptl_crystal_description needles
_exptl_crystal_F_000 1184
_exptl_crystal_size_max 0.30
_exptl_crystal_size_mid 0.25
_exptl_crystal_size_min 0.20
_refine_diff_density_max 0.284
_refine_diff_density_min -0.279
_refine_diff_density_rms 0.049
_refine_ls_extinction_method none
_refine_ls_goodness_of_fit_ref 1.165
_refine_ls_hydrogen_treatment none
_refine_ls_matrix_type full
_refine_ls_number_parameters 174
_refine_ls_number_reflns 2641
_refine_ls_number_restraints 0
_refine_ls_restrained_S_all 1.165
_refine_ls_R_factor_all 0.0543
_refine_ls_R_factor_gt 0.0504
_refine_ls_shift/su_max 0.000
_refine_ls_shift/su_mean 0.000
_refine_ls_structure_factor_coef Fsqd
_refine_ls_weighting_details 'calc w=1/[\s^2^(Fo^2^)+(0.0505P)^2^+5.1552P] where P=(Fo^2^+2Fc^2^)/3'
_refine_ls_weighting_scheme calc
_refine_ls_wR_factor_gt 0.1436
_refine_ls_wR_factor_ref 0.1460
_reflns_number_gt 2384
_reflns_number_total 2641
_reflns_threshold_expression >2sigma(I)
_cod_data_source_file jo061525ysi20060722_122107_01.cif
_cod_original_sg_symbol_H-M 'C 2/c'
_cod_database_code 4022103

loop_
_symmetry_equiv_pos_as_xyz
'x, y, z'
'-x, y, -z+1/2'
'x+1/2, y+1/2, z'
'-x+1/2, y+1/2, -z+1/2'
'-x, -y, -z'
'x, -y, z-1/2'
'-x+1/2, -y+1/2, -z'
'x+1/2, -y+1/2, z-1/2'

loop_
_atom_site_label
_atom_site_type_symbol
_atom_site_fract_x
_atom_site_fract_y
_atom_site_fract_z
_atom_site_U_iso_or_equiv
_atom_site_adp_type
_atom_site_occupancy
_atom_site_symmetry_multiplicity
_atom_site_calc_flag
_atom_site_refinement_flags
P P 0.15800(3) 0.15776(12) 0.30428(4) 0.0494(2) Uani 1 1 d .
O1 O 0.18753(8) 0.2352(3) 0.38880(10) 0.0563(5) Uani 1 1 d .
O2 O 0.20077(8) 0.2245(3) 0.27522(11) 0.0547(5) Uani 1 1 d .
O3 O 0.14830(9) -0.0708(3) 0.29817(14) 0.0751(7) Uani 1 1 d .
C1 C 0.21491(12) 0.4422(5) 0.40708(16) 0.0574(7) Uani 1 1 d .
H1A H 0.2342 0.4613 0.4613 0.069 Uiso 1 1 calc R
H1B H 0.1861 0.5522 0.3849 0.069 Uiso 1 1 calc R
C2 C 0.25773(11) 0.4683(4) 0.37880(16) 0.0510(7) Uani 1 1 d .
C3 C 0.22629(12) 0.4346(5) 0.29421(17) 0.0557(7) Uani 1 1 d .
H3A H 0.1968 0.5418 0.2709 0.067 Uiso 1 1 calc R
H3B H 0.2526 0.4511 0.2745 0.067 Uiso 1 1 calc R
C4 C 0.28014(14) 0.6965(5) 0.3948(2) 0.0723(10) Uani 1 1 d .
H4A H 0.3084 0.7144 0.3791 0.108 Uiso 1 1 calc R
H4B H 0.2968 0.7248 0.4478 0.108 Uiso 1 1 calc R
H4C H 0.2493 0.7938 0.3675 0.108 Uiso 1 1 calc R
C5 C 0.30664(13) 0.3113(5) 0.4175(2) 0.0695(9) Uani 1 1 d .
H5A H 0.2920 0.1686 0.4085 0.104 Uiso 1 1 calc R
H5B H 0.3264 0.3388 0.4707 0.104 Uiso 1 1 calc R
H5C H 0.3324 0.3275 0.3976 0.104 Uiso 1 1 calc R
C6 C 0.09640(11) 0.3189(5) 0.25644(15) 0.0500(7) Uani 1 1 d .
H6 H 0.0870 0.4058 0.2859 0.060 Uiso 1 1 calc R
C7 C 0.06221(11) 0.3268(4) 0.18180(15) 0.0480(6) Uani 1 1 d .
C8 C 0.07215(13) 0.1906(5) 0.13037(17) 0.0622(8) Uani 1 1 d .
H8 H 0.0962 0.0745 0.1517 0.075 Uiso 1 1 calc R
C9 C 0.05078(18) 0.2156(7) 0.0582(2) 0.0880(12) Uani 1 1 d .
H9A H 0.0265 0.3293 0.0341 0.106 Uiso 1 1 calc R
H9B H 0.0598 0.1200 0.0305 0.106 Uiso 1 1 calc R
C10 C 0.01287(11) 0.4765(4) 0.15035(15) 0.0468(6) Uani 1 1 d .
C11 C 0.01994(13) 0.6840(5) 0.17716(17) 0.0577(7) Uani 1 1 d .
H11 H 0.0560 0.7316 0.2120 0.069 Uiso 1 1 calc R
C12 C -0.02570(14) 0.8197(5) 0.15282(18) 0.0658(8) Uani 1 1 d .
H12 H -0.0203 0.9580 0.1715 0.079 Uiso 1 1 calc R
C13 C -0.07902(13) 0.7529(6) 0.10130(17) 0.0627(8) Uani 1 1 d .
H13 H -0.1099 0.8447 0.0855 0.075 Uiso 1 1 calc R
C14 C -0.08665(12) 0.5501(5) 0.07316(17) 0.0615(8) Uani 1 1 d .
H14 H -0.1228 0.5049 0.0376 0.074 Uiso 1 1 calc R
C15 C -0.04114(12) 0.4123(5) 0.09724(16) 0.0553(7) Uani 1 1 d .
H15 H -0.0468 0.2751 0.0776 0.066 Uiso 1 1 calc R

loop_
_atom_site_aniso_label
_atom_site_aniso_U_11
_atom_site_aniso_U_22
_atom_site_aniso_U_33
_atom_site_aniso_U_23
_atom_site_aniso_U_13
_atom_site_aniso_U_12
P 0.0404(4) 0.0455(4) 0.0544(4) 0.0032(3) 0.0166(3) -0.0008(3)
O1 0.0496(11) 0.0643(13) 0.0484(11) 0.0107(9) 0.0185(9) -0.0047(9)
O2 0.0496(11) 0.0557(12) 0.0598(12) -0.0109(9) 0.0273(9) -0.0031(9)
O3 0.0543(12) 0.0485(12) 0.0978(18) 0.0046(11) 0.0172(12) -0.0058(10)
C1 0.0555(17) 0.0630(19) 0.0470(15) -0.0033(14) 0.0195(13) 0.0012(14)
C2 0.0431(14) 0.0403(14) 0.0574(16) 0.0025(12) 0.0148(12) 0.0001(11)
C3 0.0531(16) 0.0574(18) 0.0592(17) 0.0033(14) 0.0293(14) -0.0048(14)
C4 0.0590(19) 0.0455(17) 0.089(2) -0.0001(16) 0.0173(17) -0.0055(14)
C5 0.0478(17) 0.0517(18) 0.088(2) 0.0045(16) 0.0158(16) 0.0041(14)
C6 0.0451(14) 0.0530(16) 0.0496(15) 0.0003(12) 0.0211(12) 0.0036(12)
C7 0.0415(14) 0.0514(16) 0.0493(15) 0.0029(12) 0.0207(12) 0.0001(12)
C8 0.0575(17) 0.071(2) 0.0562(17) -0.0023(15) 0.0258(15) 0.0079(15)
C9 0.098(3) 0.111(3) 0.066(2) -0.001(2) 0.048(2) 0.015(2)
C10 0.0434(14) 0.0515(16) 0.0447(14) 0.0048(12) 0.0207(12) -0.0002(12)
C11 0.0485(16) 0.0570(18) 0.0555(17) 0.0012(14) 0.0155(13) -0.0034(13)
C12 0.073(2) 0.0507(17) 0.0650(19) 0.0008(15) 0.0258(17) 0.0058(15)
C13 0.0525(17) 0.071(2) 0.0597(18) 0.0130(16) 0.0233(15) 0.0161(15)
C14 0.0424(15) 0.073(2) 0.0572(17) 0.0070(16) 0.0148(13) -0.0009(15)
C15 0.0520(16) 0.0570(17) 0.0495(15) 0.0010(13) 0.0187(13) -0.0034(14)

loop_
_atom_type_symbol
_atom_type_description
_atom_type_scat_dispersion_real
_atom_type_scat_dispersion_imag
_atom_type_scat_source
C C 0.0033 0.0016 'International Tables Vol C Tables 4.2.6.8 and 6.1.1.4'
H H 0.0000 0.0000 'International Tables Vol C Tables 4.2.6.8 and 6.1.1.4'
O O 0.0106 0.0060 'International Tables Vol C Tables 4.2.6.8 and 6.1.1.4'
P P 0.1023 0.0942 'International Tables Vol C Tables 4.2.6.8 and 6.1.1.4'

loop_
_geom_angle_atom_site_label_1
_geom_angle_atom_site_label_2
_geom_angle_atom_site_label_3
_geom_angle
O3 P O1 111.85(13)
O3 P O2 111.28(14)
O1 P O2 104.39(11)
O3 P C6 115.77(13)
O1 P C6 105.36(13)
O2 P C6 107.39(12)
C1 O1 P 118.71(17)
C3 O2 P 118.54(17)
O1 C1 C2 112.5(2)
O1 C1 H1A 109.1
C2 C1 H1A 109.1
O1 C1 H1B 109.1
C2 C1 H1B 109.1
H1A C1 H1B 107.8
C3 C2 C1 107.6(2)
C3 C2 C5 111.3(3)
C1 C2 C5 111.0(3)
C3 C2 C4 108.5(3)
C1 C2 C4 108.3(3)
C5 C2 C4 110.2(2)
O2 C3 C2 111.1(2)
O2 C3 H3A 109.4
C2 C3 H3A 109.4
O2 C3 H3B 109.4
C2 C3 H3B 109.4
H3A C3 H3B 108.0
C2 C4 H4A 109.5
C2 C4 H4B 109.5
H4A C4 H4B 109.5
C2 C4 H4C 109.5
H4A C4 H4C 109.5
H4B C4 H4C 109.5
C2 C5 H5A 109.5
C2 C5 H5B 109.5
H5A C5 H5B 109.5
C2 C5 H5C 109.5
H5A C5 H5C 109.5
H5B C5 H5C 109.5
C7 C6 P 126.0(2)
C7 C6 H6 117.0
P C6 H6 117.0
C6 C7 C8 121.3(3)
C6 C7 C10 119.3(3)
C8 C7 C10 119.4(2)
C9 C8 C7 126.6(3)
C9 C8 H8 116.7
C7 C8 H8 116.7
C8 C9 H9A 120.0
C8 C9 H9B 120.0
H9A C9 H9B 120.0
C15 C10 C11 118.1(3)
C15 C10 C7 122.0(3)
C11 C10 C7 119.9(2)
C12 C11 C10 120.8(3)
C12 C11 H11 119.6
C10 C11 H11 119.6
C13 C12 C11 120.5(3)
C13 C12 H12 119.7
C11 C12 H12 119.7
C12 C13 C14 119.6(3)
C12 C13 H13 120.2
C14 C13 H13 120.2
C13 C14 C15 120.4(3)
C13 C14 H14 119.8
C15 C14 H14 119.8
C14 C15 C10 120.6(3)
C14 C15 H15 119.7
C10 C15 H15 119.7

loop_
_geom_bond_atom_site_label_1
_geom_bond_atom_site_label_2
_geom_bond_distance
P O3 1.453(2)
P O1 1.577(2)
P O2 1.579(2)
P C6 1.775(3)
O1 C1 1.450(4)
O2 C3 1.450(3)
C1 C2 1.521(4)
C1 H1A 0.9700
C1 H1B 0.9700
C2 C3 1.516(4)
C2 C5 1.522(4)
C2 C4 1.527(4)
C3 H3A 0.9700
C3 H3B 0.9700
C4 H4A 0.9600
C4 H4B 0.9600
C4 H4C 0.9600
C5 H5A 0.9600
C5 H5B 0.9600
C5 H5C 0.9600
C6 C7 1.339(4)
C6 H6 0.9300
C7 C8 1.469(4)
C7 C10 1.493(4)
C8 C9 1.298(5)
C8 H8 0.9300
C9 H9A 0.9300
C9 H9B 0.9300
C10 C15 1.384(4)
C10 C11 1.389(4)
C11 C12 1.373(4)
C11 H11 0.9300
C12 C13 1.368(4)
C12 H12 0.9300
C13 C14 1.370(5)
C13 H13 0.9300
C14 C15 1.380(4)
C14 H14 0.9300
C15 H15 0.9300

loop_
_cod_related_entry_id
_cod_related_entry_database
_cod_related_entry_code
1 ChemSpider 10167428
